data_4300865
loop_
_publ_author_name
'Richard T. Oakley'
'Robert W. Reed'
'Craig M. Robertson'
'John F. Richardson'

_publ_section_title
;
Naphthalene-1,2,3-Dithiazolyl and Its Selenium-Containing Variants
;
_journal_name_full 'Inorganic Chemistry'
_journal_page_first 1837
_journal_page_last 1845
_journal_paper_doi 10.1021/ic048534e
_journal_volume 44
_journal_year 2005
_chemical_formula_sum 'C10 H6 N S2'
_chemical_formula_weight 204.28
_chemical_name_common 1,2-NDTA
_chemical_name_systematic
;
3H-naphtho[1,2-d][1,2,3]dithiazolyl
;
_space_group_IT_number 14
_symmetry_cell_setting monoclinic
_symmetry_space_group_name_Hall '-P 2ybc'
_symmetry_space_group_name_H-M 'P 1 21/c 1'
_atom_sites_solution_hydrogens refall
_atom_sites_solution_primary direct
_atom_sites_solution_secondary difmap
_audit_creation_method SHELXL-97
_cell_angle_alpha 90.00
_cell_angle_beta 104.286(6)
_cell_angle_gamma 90.00
_cell_formula_units_Z 8
_cell_length_a 17.841(7)
_cell_length_b 8.702(3)
_cell_length_c 11.669(4)
_cell_measurement_reflns_used 4040
_cell_measurement_temperature 293(2)
_cell_measurement_theta_max 27.5
_cell_measurement_theta_min 2.35
_cell_volume 1755.6(11)
_computing_cell_refinement SAINT(Bruker)
_computing_data_collection SMART(Bruker)
_computing_data_reduction SAINT(Bruker)
_computing_molecular_graphics 'ORTEP3, v1.05, L.J.Farrugia, UnivGlasgow'
_computing_publication_material 'SHELXL-97 (Sheldric, 1997)'
_computing_structure_refinement 'SHELXL-97 (Sheldrick, 1997)'
_computing_structure_solution 'SHELXS-97 (Sheldrick, 1990)'
_diffrn_ambient_temperature 293(2)
_diffrn_measured_fraction_theta_full 0.997
_diffrn_measured_fraction_theta_max 0.997
_diffrn_measurement_device_type CCD
_diffrn_measurement_method 'phi and omega scans'
_diffrn_radiation_monochromator graphite
_diffrn_radiation_source 'rotation anode'
_diffrn_radiation_type MoK\a
_diffrn_radiation_wavelength 0.71073
_diffrn_reflns_av_R_equivalents 0.0604
_diffrn_reflns_av_sigmaI/netI 0.0720
_diffrn_reflns_limit_h_max 22
_diffrn_reflns_limit_h_min -23
_diffrn_reflns_limit_k_max 11
_diffrn_reflns_limit_k_min -11
_diffrn_reflns_limit_l_max 15
_diffrn_reflns_limit_l_min -14
_diffrn_reflns_number 15586
_diffrn_reflns_theta_full 27.53
_diffrn_reflns_theta_max 27.53
_diffrn_reflns_theta_min 1.18
_exptl_absorpt_coefficient_mu 0.548
_exptl_absorpt_correction_T_max 0.872
_exptl_absorpt_correction_T_min 0.714
_exptl_absorpt_correction_type empirical
_exptl_absorpt_process_details 'SADABS (George Sheldrick)'
_exptl_crystal_colour black
_exptl_crystal_density_diffrn 1.546
_exptl_crystal_density_method 'not measured'
_exptl_crystal_description block
_exptl_crystal_F_000 840
_exptl_crystal_size_max 0.4
_exptl_crystal_size_mid 0.3
_exptl_crystal_size_min 0.25
_refine_diff_density_max 0.262
_refine_diff_density_min -0.287
_refine_diff_density_rms 0.064
_refine_ls_extinction_coef none
_refine_ls_extinction_method SHELXL
_refine_ls_goodness_of_fit_ref 0.978
_refine_ls_hydrogen_treatment difmap
_refine_ls_matrix_type full
_refine_ls_number_parameters 283
_refine_ls_number_reflns 4040
_refine_ls_number_restraints 0
_refine_ls_restrained_S_all 0.978
_refine_ls_R_factor_all 0.1134
_refine_ls_R_factor_gt 0.0434
_refine_ls_shift/su_max 0.000
_refine_ls_shift/su_mean 0.000
_refine_ls_structure_factor_coef Fsqd
_refine_ls_weighting_details 'calc w=1/[\s^2^(Fo^2^)+(0.0520P)^2^+0.0000P] where P=(Fo^2^+2Fc^2^)/3'
_refine_ls_weighting_scheme calc
_refine_ls_wR_factor_gt 0.0934
_refine_ls_wR_factor_ref 0.1154
_reflns_number_gt 2160
_reflns_number_total 4040
_reflns_threshold_expression >2sigma(I)
_cod_data_source_file ic048534esi20041220_010846_2.cif
_cod_data_source_block craigr1
_cod_database_code 4300865

loop_
_symmetry_equiv_pos_as_xyz
'x, y, z'
'-x, y+1/2, -z+1/2'
'-x, -y, -z'
'x, -y-1/2, z-1/2'

loop_
_atom_site_label
_atom_site_type_symbol
_atom_site_fract_x
_atom_site_fract_y
_atom_site_fract_z
_atom_site_U_iso_or_equiv
_atom_site_adp_type
_atom_site_occupancy
_atom_site_symmetry_multiplicity
_atom_site_calc_flag
_atom_site_refinement_flags
_atom_site_disorder_assembly
_atom_site_disorder_group
S1B S 0.36013(4) 0.19542(8) 0.81021(7) 0.0461(2) Uani 1 1 d . . .
S2B S 0.45402(4) 0.29289(8) 0.93031(7) 0.0513(2) Uani 1 1 d . . .
S1A S 0.38666(5) 0.46094(9) 0.62102(7) 0.0569(2) Uani 1 1 d . . .
S2A S 0.48420(5) 0.52535(10) 0.75086(7) 0.0611(3) Uani 1 1 d . . .
C1A C 0.32933(16) 0.5880(3) 0.6771(2) 0.0414(7) Uani 1 1 d . . .
C2B C 0.33091(17) 0.4117(3) 0.9520(2) 0.0420(7) Uani 1 1 d . . .
C10B C 0.21475(16) 0.3029(3) 0.8159(2) 0.0432(7) Uani 1 1 d . . .
N1B N 0.40837(14) 0.4131(2) 0.99421(19) 0.0497(6) Uani 1 1 d . . .
C3B C 0.2815(2) 0.5098(3) 0.9987(3) 0.0547(8) Uani 1 1 d . . .
C1B C 0.29596(16) 0.3110(3) 0.8606(2) 0.0392(6) Uani 1 1 d . . .
C2A C 0.37053(17) 0.6804(3) 0.7708(2) 0.0453(7) Uani 1 1 d . . .
C10A C 0.24808(17) 0.6011(3) 0.6328(2) 0.0436(7) Uani 1 1 d . . .
N1A N 0.44742(15) 0.6633(3) 0.8117(2) 0.0591(7) Uani 1 1 d . . .
C5A C 0.20875(18) 0.7098(3) 0.6856(3) 0.0499(7) Uani 1 1 d . . .
C9B C 0.17815(19) 0.2021(4) 0.7243(3) 0.0532(8) Uani 1 1 d . . .
C5B C 0.16777(18) 0.3994(3) 0.8658(3) 0.0500(7) Uani 1 1 d . . .
C4B C 0.2047(2) 0.5040(4) 0.9577(3) 0.0582(9) Uani 1 1 d . . .
C6B C 0.0871(2) 0.3904(5) 0.8231(3) 0.0654(10) Uani 1 1 d . . .
C8B C 0.0995(2) 0.1962(4) 0.6857(3) 0.0668(9) Uani 1 1 d . . .
C6A C 0.1278(2) 0.7231(5) 0.6424(4) 0.0686(10) Uani 1 1 d . . .
C4A C 0.2519(2) 0.8020(4) 0.7797(3) 0.0599(9) Uani 1 1 d . . .
C3A C 0.3288(2) 0.7886(3) 0.8215(3) 0.0591(9) Uani 1 1 d . . .
C9A C 0.2049(2) 0.5085(4) 0.5400(3) 0.0603(9) Uani 1 1 d . . .
C7A C 0.0884(3) 0.6332(6) 0.5529(4) 0.0823(13) Uani 1 1 d . . .
C7B C 0.0533(2) 0.2908(5) 0.7357(4) 0.0723(11) Uani 1 1 d . . .
C8A C 0.1269(2) 0.5272(5) 0.5013(4) 0.0767(11) Uani 1 1 d . . .
H4A H 0.2251(17) 0.865(3) 0.812(2) 0.057(9) Uiso 1 1 d . . .
H8A H 0.097(2) 0.454(4) 0.436(3) 0.099(12) Uiso 1 1 d . . .
H9A H 0.2279(19) 0.432(4) 0.508(3) 0.080(12) Uiso 1 1 d . . .
H4B H 0.1713(19) 0.566(4) 0.981(3) 0.080(11) Uiso 1 1 d . . .
H8B H 0.078(2) 0.130(4) 0.623(3) 0.084(12) Uiso 1 1 d . . .
H3A H 0.3568(17) 0.844(3) 0.886(3) 0.069(10) Uiso 1 1 d . . .
H6A H 0.1051(19) 0.799(4) 0.679(3) 0.082(12) Uiso 1 1 d . . .
H7B H -0.002(2) 0.276(4) 0.705(3) 0.088(11) Uiso 1 1 d . . .
H9B H 0.2087(17) 0.145(3) 0.691(2) 0.060(9) Uiso 1 1 d . . .
H7A H 0.037(2) 0.646(4) 0.526(3) 0.096(13) Uiso 1 1 d . . .
H6B H 0.0570(16) 0.449(3) 0.853(2) 0.048(8) Uiso 1 1 d . . .
H3B H 0.3054(16) 0.578(3) 1.061(3) 0.066(9) Uiso 1 1 d . . .

loop_
_atom_site_aniso_label
_atom_site_aniso_U_11
_atom_site_aniso_U_22
_atom_site_aniso_U_33
_atom_site_aniso_U_23
_atom_site_aniso_U_13
_atom_site_aniso_U_12
S1B 0.0394(4) 0.0429(4) 0.0578(5) -0.0078(3) 0.0153(3) 0.0004(3)
S2B 0.0387(4) 0.0536(5) 0.0586(5) -0.0033(3) 0.0063(4) 0.0028(4)
S1A 0.0594(5) 0.0665(5) 0.0480(5) -0.0048(4) 0.0193(4) 0.0036(4)
S2A 0.0422(5) 0.0685(5) 0.0747(6) 0.0085(4) 0.0181(4) -0.0061(4)
C1A 0.0474(19) 0.0396(15) 0.0380(15) 0.0031(11) 0.0123(14) -0.0035(13)
C2B 0.0463(18) 0.0427(16) 0.0367(16) 0.0040(12) 0.0096(14) 0.0023(14)
C10B 0.0430(18) 0.0449(16) 0.0431(16) 0.0096(12) 0.0134(14) 0.0032(14)
N1B 0.0483(16) 0.0483(14) 0.0486(14) -0.0066(10) 0.0048(12) 0.0033(12)
C3B 0.066(2) 0.0542(19) 0.0462(19) -0.0053(15) 0.0189(17) 0.0055(17)
C1B 0.0422(17) 0.0361(14) 0.0419(16) 0.0044(11) 0.0154(13) 0.0037(13)
C2A 0.0495(19) 0.0377(15) 0.0446(17) 0.0060(12) 0.0039(15) -0.0065(14)
C10A 0.0454(19) 0.0449(16) 0.0404(16) 0.0069(12) 0.0106(14) -0.0077(14)
N1A 0.0535(18) 0.0464(14) 0.0693(17) 0.0019(12) 0.0001(14) -0.0088(12)
C5A 0.052(2) 0.0507(18) 0.0495(18) 0.0169(14) 0.0170(15) 0.0040(15)
C9B 0.045(2) 0.057(2) 0.059(2) 0.0007(15) 0.0159(17) -0.0034(17)
C5B 0.0455(19) 0.0542(18) 0.0545(19) 0.0118(14) 0.0201(15) 0.0101(15)
C4B 0.061(2) 0.059(2) 0.062(2) 0.0016(16) 0.0286(19) 0.0183(18)
C6B 0.050(2) 0.081(3) 0.073(3) 0.018(2) 0.031(2) 0.018(2)
C8B 0.050(2) 0.080(3) 0.068(2) 0.002(2) 0.0089(19) -0.009(2)
C6A 0.059(3) 0.072(3) 0.081(3) 0.031(2) 0.030(2) 0.013(2)
C4A 0.079(3) 0.052(2) 0.050(2) 0.0015(15) 0.019(2) 0.0180(19)
C3A 0.081(3) 0.0413(18) 0.047(2) -0.0047(14) -0.0004(19) 0.0052(17)
C9A 0.058(2) 0.063(2) 0.055(2) 0.0023(16) 0.0058(18) -0.0109(19)
C7A 0.044(3) 0.105(3) 0.091(3) 0.040(3) 0.002(2) -0.014(3)
C7B 0.041(2) 0.099(3) 0.075(3) 0.020(2) 0.011(2) 0.001(2)
C8A 0.061(3) 0.092(3) 0.069(3) 0.015(2) 0.001(2) -0.025(2)

loop_
_atom_type_symbol
_atom_type_description
_atom_type_scat_dispersion_real
_atom_type_scat_dispersion_imag
_atom_type_scat_source
C C 0.0033 0.0016 'International Tables Vol C Tables 4.2.6.8 and 6.1.1.4'
H H 0.0000 0.0000 'International Tables Vol C Tables 4.2.6.8 and 6.1.1.4'
N N 0.0061 0.0033 'International Tables Vol C Tables 4.2.6.8 and 6.1.1.4'
S S 0.1246 0.1234 'International Tables Vol C Tables 4.2.6.8 and 6.1.1.4'

loop_
_geom_angle_atom_site_label_1
_geom_angle_atom_site_label_2
_geom_angle_atom_site_label_3
_geom_angle
_geom_angle_site_symmetry_1
_geom_angle_site_symmetry_3
_geom_angle_publ_flag
C1B S1B S2B 91.39(10) . . ?
N1B S2B S1B 99.27(9) . . ?
C1A S1A S2A 91.08(10) . . ?
N1A S2A S1A 99.36(10) . . ?
C2A C1A C10A 121.8(3) . . ?
C2A C1A S1A 114.3(2) . . ?
C10A C1A S1A 123.9(2) . . ?
N1B C2B C1B 120.5(2) . . ?
N1B C2B C3B 121.9(3) . . ?
C1B C2B C3B 117.6(3) . . ?
C5B C10B C9B 118.1(3) . . ?
C5B C10B C1B 118.5(3) . . ?
C9B C10B C1B 123.4(3) . . ?
C2B N1B S2B 114.40(18) . . ?
C4B C3B C2B 121.1(3) . . ?
C2B C1B C10B 122.3(2) . . ?
C2B C1B S1B 114.5(2) . . ?
C10B C1B S1B 123.2(2) . . ?
N1A C2A C1A 120.2(3) . . ?
N1A C2A C3A 121.4(3) . . ?
C1A C2A C3A 118.4(3) . . ?
C5A C10A C9A 118.8(3) . . ?
C5A C10A C1A 118.0(3) . . ?
C9A C10A C1A 123.2(3) . . ?
C2A N1A S2A 114.6(2) . . ?
C10A C5A C6A 118.4(3) . . ?
C10A C5A C4A 118.9(3) . . ?
C6A C5A C4A 122.7(3) . . ?
C8B C9B C10B 121.3(3) . . ?
C6B C5B C10B 118.8(3) . . ?
C6B C5B C4B 122.8(3) . . ?
C10B C5B C4B 118.4(3) . . ?
C3B C4B C5B 122.1(3) . . ?
C7B C6B C5B 121.8(3) . . ?
C9B C8B C7B 120.4(4) . . ?
C7A C6A C5A 121.2(4) . . ?
C3A C4A C5A 122.7(3) . . ?
C4A C3A C2A 120.1(3) . . ?
C8A C9A C10A 120.3(4) . . ?
C6A C7A C8A 120.4(4) . . ?
C6B C7B C8B 119.5(4) . . ?
C9A C8A C7A 120.9(4) . . ?

loop_
_geom_bond_atom_site_label_1
_geom_bond_atom_site_label_2
_geom_bond_distance
_geom_bond_site_symmetry_2
_geom_bond_publ_flag
S1B C1B 1.732(3) . ?
S1B S2B 2.0810(11) . ?
S2B N1B 1.617(2) . ?
S1A C1A 1.740(3) . ?
S1A S2A 2.0825(13) . ?
S2A N1A 1.614(3) . ?
C1A C2A 1.410(3) . ?
C1A C10A 1.418(4) . ?
C2B N1B 1.348(3) . ?
C2B C1B 1.402(3) . ?
C2B C3B 1.429(4) . ?
C10B C5B 1.410(4) . ?
C10B C9B 1.412(4) . ?
C10B C1B 1.415(4) . ?
C3B C4B 1.336(4) . ?
C2A N1A 1.345(3) . ?
C2A C3A 1.417(4) . ?
C10A C5A 1.407(4) . ?
C10A C9A 1.416(4) . ?
C5A C6A 1.412(5) . ?
C5A C4A 1.423(4) . ?
C9B C8B 1.365(4) . ?
C5B C6B 1.404(4) . ?
C5B C4B 1.437(4) . ?
C6B C7B 1.360(5) . ?
C8B C7B 1.390(5) . ?
C6A C7A 1.354(6) . ?
C4A C3A 1.343(5) . ?
C9A C8A 1.363(5) . ?
C7A C8A 1.374(5) . ?
